data_4121432
loop_
_publ_author_name
'Horeischi, Fiene'
'Biber, Nicole'
'Plietker, Bernd'

_publ_section_title
;
 The Total Syntheses of Guttiferone A and 6-epi-Guttiferone A.
;
_journal_issue 10
_journal_name_full 'Journal of the American Chemical Society'
_journal_page_first 4026
_journal_page_last 4030
_journal_paper_doi 10.1021/ja500063a
_journal_volume 136
_journal_year 2014
_chemical_formula_moiety 'C26 H38 O4'
_chemical_formula_sum 'C26 H38 O4'
_chemical_formula_weight 414.56
_chemical_name_systematic
; 
 ? 
;
_space_group_IT_number 14
_symmetry_cell_setting monoclinic
_symmetry_space_group_name_Hall '-P 2ybc'
_symmetry_space_group_name_H-M 'P 1 21/c 1'
_atom_sites_solution_hydrogens geom
_atom_sites_solution_primary direct
_atom_sites_solution_secondary difmap
_audit_creation_method SHELXL-97
_cell_angle_alpha 90.00
_cell_angle_beta 110.543(2)
_cell_angle_gamma 90.00
_cell_formula_units_Z 8
_cell_length_a 28.6041(14)
_cell_length_b 8.1727(4)
_cell_length_c 22.0769(11)
_cell_measurement_reflns_used 8755
_cell_measurement_temperature 100(2)
_cell_measurement_theta_max 28.42
_cell_measurement_theta_min 1.52
_cell_volume 4832.8(4)
_computing_cell_refinement 'Bruker APEXII Software Suite, 2008'
_computing_data_collection 'Bruker APEXII Software Suite, 2008'
_computing_data_reduction 'Bruker APEXII Software Suite, 2008'
_computing_molecular_graphics 'SHELXTL-plus, XP (Sheldrick, 1991)'
_computing_structure_refinement 'SHELXL-97 (Sheldrick, 1997)'
_computing_structure_solution 'SHELXS-97 (Sheldrick, 1990)'
_diffrn_ambient_temperature 100(2)
_diffrn_measured_fraction_theta_full 0.993
_diffrn_measured_fraction_theta_max 0.993
_diffrn_measurement_device_type 'Bruker Kappa APEXII Duo'
_diffrn_measurement_method 'Omega + Phi Scans'
_diffrn_radiation_monochromator Triumph
_diffrn_radiation_source 'fine-focus sealed tube'
_diffrn_radiation_type MoK\a
_diffrn_radiation_wavelength 0.71073
_diffrn_reflns_av_R_equivalents 0.0495
_diffrn_reflns_av_sigmaI/netI 0.0442
_diffrn_reflns_limit_h_max 38
_diffrn_reflns_limit_h_min -37
_diffrn_reflns_limit_k_max 10
_diffrn_reflns_limit_k_min -10
_diffrn_reflns_limit_l_max 22
_diffrn_reflns_limit_l_min -29
_diffrn_reflns_number 82103
_diffrn_reflns_theta_full 28.42
_diffrn_reflns_theta_max 28.42
_diffrn_reflns_theta_min 1.52
_diffrn_standards_decay_% 0
_diffrn_standards_interval_count 0
_diffrn_standards_number 0
_exptl_absorpt_coefficient_mu 0.075
_exptl_absorpt_correction_T_max 0.7406
_exptl_absorpt_correction_T_min 0.7089
_exptl_absorpt_correction_type multi-scan
_exptl_absorpt_process_details 'Blessing, 1995'
_exptl_crystal_colour colourless
_exptl_crystal_density_diffrn 1.140
_exptl_crystal_density_method 'not measured'
_exptl_crystal_description prism
_exptl_crystal_F_000 1808
_exptl_crystal_size_max 0.28
_exptl_crystal_size_mid 0.24
_exptl_crystal_size_min 0.19
_refine_diff_density_max 0.379
_refine_diff_density_min -0.330
_refine_diff_density_rms 0.046
_refine_ls_extinction_method none
_refine_ls_goodness_of_fit_ref 1.031
_refine_ls_hydrogen_treatment constr
_refine_ls_matrix_type full
_refine_ls_number_parameters 569
_refine_ls_number_reflns 12054
_refine_ls_number_restraints 0
_refine_ls_restrained_S_all 1.031
_refine_ls_R_factor_all 0.0778
_refine_ls_R_factor_gt 0.0486
_refine_ls_shift/su_max 0.001
_refine_ls_shift/su_mean 0.000
_refine_ls_structure_factor_coef Fsqd
_refine_ls_weighting_details 'calc w=1/[\s^2^(Fo^2^)+(0.0539P)^2^+1.1233P] where P=(Fo^2^+2Fc^2^)/3'
_refine_ls_weighting_scheme calc
_refine_ls_wR_factor_gt 0.1055
_refine_ls_wR_factor_ref 0.1138
_reflns_number_gt 8755
_reflns_number_total 12054
_reflns_threshold_expression >2sigma(I)
_cod_data_source_file ja500063a_si_003.cif
_cod_data_source_block s2024lm
_cod_original_sg_symbol_H-M 'P 21/c'
_cod_database_code 4121432

loop_
_symmetry_equiv_pos_as_xyz
'x, y, z'
'-x, y+1/2, -z+1/2'
'-x, -y, -z'
'x, -y-1/2, z-1/2'

loop_
_atom_site_label
_atom_site_type_symbol
_atom_site_fract_x
_atom_site_fract_y
_atom_site_fract_z
_atom_site_U_iso_or_equiv
_atom_site_adp_type
_atom_site_occupancy
_atom_site_symmetry_multiplicity
_atom_site_calc_flag
_atom_site_refinement_flags
_atom_site_disorder_assembly
_atom_site_disorder_group
O1A O 0.84723(3) 0.76526(11) 0.63726(4) 0.0169(2) Uani 1 1 d . . .
C1A C 0.85334(5) 0.88382(16) 0.67240(6) 0.0122(2) Uani 1 1 d . . .
O2A O 0.96930(4) 0.71161(12) 0.74874(5) 0.0237(2) Uani 1 1 d . . .
C2A C 0.81592(5) 1.02464(15) 0.65126(6) 0.0118(2) Uani 1 1 d . . .
O3A O 0.94833(3) 0.92027(11) 0.67827(4) 0.0177(2) Uani 1 1 d . . .
C3A C 0.83581(5) 1.19135(15) 0.68859(6) 0.0116(2) Uani 1 1 d . . .
O4A O 0.75926(4) 1.08380(12) 0.54429(4) 0.0206(2) Uani 1 1 d . . .
C4A C 0.85937(5) 1.14476(15) 0.76163(6) 0.0117(2) Uani 1 1 d . . .
H4A H 0.8347 1.0730 0.7715 0.014 Uiso 1 1 calc R . .
C5A C 0.90653(5) 1.04291(15) 0.77448(6) 0.0127(3) Uani 1 1 d . . .
H5A1 H 0.9219 1.0222 0.8215 0.015 Uiso 1 1 calc R . .
H5A2 H 0.9307 1.1058 0.7608 0.015 Uiso 1 1 calc R . .
C6A C 0.89593(5) 0.87782(15) 0.73830(6) 0.0124(2) Uani 1 1 d . . .
C7A C 0.76757(5) 0.96887(16) 0.66323(6) 0.0141(3) Uani 1 1 d . . .
H7A1 H 0.7744 0.9728 0.7104 0.017 Uiso 1 1 calc R . .
H7A2 H 0.7410 1.0500 0.6427 0.017 Uiso 1 1 calc R . .
C8A C 0.74754(5) 0.80284(17) 0.63941(7) 0.0212(3) Uani 1 1 d . . .
H8A H 0.7427 0.7756 0.5958 0.025 Uiso 1 1 calc R . .
C9A C 0.73618(6) 0.69190(19) 0.67541(9) 0.0322(4) Uani 1 1 d . . .
H9A1 H 0.7406 0.7156 0.7192 0.039 Uiso 1 1 calc R . .
H9A2 H 0.7236 0.5883 0.6575 0.039 Uiso 1 1 calc R . .
C10A C 0.80179(5) 1.04473(16) 0.57692(6) 0.0145(3) Uani 1 1 d . . .
C11A C 0.83973(5) 1.01528(18) 0.54480(6) 0.0193(3) Uani 1 1 d . . .
H11A H 0.8321 1.0851 0.5065 0.029 Uiso 1 1 calc R . .
H11B H 0.8386 0.9002 0.5319 0.029 Uiso 1 1 calc R . .
H11C H 0.8732 1.0414 0.5752 0.029 Uiso 1 1 calc R . .
C12A C 0.87630(5) 1.27292(15) 0.66649(6) 0.0131(3) Uani 1 1 d . . .
H12A H 0.8981 1.3399 0.7028 0.016 Uiso 1 1 calc R . .
H12B H 0.8973 1.1851 0.6585 0.016 Uiso 1 1 calc R . .
C13A C 0.85795(5) 1.38140(16) 0.60624(6) 0.0160(3) Uani 1 1 d . . .
H13A H 0.8332 1.3192 0.5710 0.019 Uiso 1 1 calc R . .
H13B H 0.8407 1.4776 0.6158 0.019 Uiso 1 1 calc R . .
C14A C 0.89815(6) 1.44057(18) 0.58283(7) 0.0229(3) Uani 1 1 d . . .
H14A H 0.8876 1.5073 0.5452 0.027 Uiso 1 1 calc R . .
C15A C 0.94635(6) 1.4111(2) 0.60825(7) 0.0284(3) Uani 1 1 d . . .
H15A H 0.9591 1.3452 0.6459 0.034 Uiso 1 1 calc R . .
H15B H 0.9684 1.4557 0.5889 0.034 Uiso 1 1 calc R . .
C16A C 0.79231(5) 1.31131(16) 0.67782(6) 0.0142(3) Uani 1 1 d . . .
H16A H 0.7717 1.3136 0.6318 0.021 Uiso 1 1 calc R . .
H16B H 0.8055 1.4211 0.6918 0.021 Uiso 1 1 calc R . .
H16C H 0.7720 1.2758 0.7030 0.021 Uiso 1 1 calc R . .
C17A C 0.86987(5) 1.29053(16) 0.80920(6) 0.0143(3) Uani 1 1 d . . .
H17A H 0.8991 1.3523 0.8073 0.017 Uiso 1 1 calc R . .
H17B H 0.8408 1.3652 0.7958 0.017 Uiso 1 1 calc R . .
C18A C 0.87983(5) 1.23486(17) 0.87718(6) 0.0187(3) Uani 1 1 d . . .
H18A H 0.8549 1.1694 0.8847 0.022 Uiso 1 1 calc R . .
C19A C 0.91980(6) 1.2683(2) 0.92730(7) 0.0299(4) Uani 1 1 d . . .
H19A H 0.9457 1.3333 0.9221 0.036 Uiso 1 1 calc R . .
H19B H 0.9229 1.2275 0.9688 0.036 Uiso 1 1 calc R . .
C20A C 0.88045(5) 0.74334(16) 0.77738(6) 0.0158(3) Uani 1 1 d . . .
H20A H 0.8464 0.7678 0.7768 0.019 Uiso 1 1 calc R . .
H20B H 0.8792 0.6368 0.7555 0.019 Uiso 1 1 calc R . .
C21A C 0.91470(5) 0.72805(16) 0.84622(6) 0.0169(3) Uani 1 1 d . . .
H21A H 0.9493 0.7176 0.8532 0.020 Uiso 1 1 calc R . .
C22A C 0.90208(5) 0.72744(18) 0.89880(7) 0.0218(3) Uani 1 1 d . . .
C23A C 0.94094(6) 0.7091(2) 0.96516(7) 0.0315(4) Uani 1 1 d . . .
H23A H 0.9738 0.6943 0.9614 0.047 Uiso 1 1 calc R . .
H23B H 0.9330 0.6135 0.9866 0.047 Uiso 1 1 calc R . .
H23C H 0.9413 0.8075 0.9907 0.047 Uiso 1 1 calc R . .
C24A C 0.84989(7) 0.7424(3) 0.89832(9) 0.0506(6) Uani 1 1 d . . .
H24A H 0.8386 0.6360 0.9084 0.076 Uiso 1 1 calc R . .
H24B H 0.8279 0.7784 0.8555 0.076 Uiso 1 1 calc R . .
H24C H 0.8490 0.8228 0.9308 0.076 Uiso 1 1 calc R . .
C25A C 0.94195(5) 0.82276(16) 0.72382(6) 0.0145(3) Uani 1 1 d . . .
C26A C 0.99111(5) 0.88492(19) 0.66039(7) 0.0230(3) Uani 1 1 d . . .
H26A H 0.9905 0.7694 0.6483 0.035 Uiso 1 1 calc R . .
H26B H 1.0217 0.9077 0.6971 0.035 Uiso 1 1 calc R . .
H26C H 0.9902 0.9536 0.6236 0.035 Uiso 1 1 calc R . .
O1B O 0.65343(4) -0.06278(11) 0.83699(4) 0.0183(2) Uani 1 1 d . . .
C1B C 0.65113(5) 0.07949(16) 0.85136(6) 0.0131(3) Uani 1 1 d . . .
O2B O 0.53677(4) -0.05494(14) 0.83019(5) 0.0308(3) Uani 1 1 d . . .
C2B C 0.69413(5) 0.19338(16) 0.85368(6) 0.0122(2) Uani 1 1 d . . .
O3B O 0.55419(4) 0.11843(13) 0.76222(5) 0.0263(2) Uani 1 1 d . . .
C3B C 0.67977(5) 0.38315(15) 0.84811(6) 0.0127(3) Uani 1 1 d . . .
O4B O 0.75573(4) 0.15875(13) 0.80405(5) 0.0244(2) Uani 1 1 d . . .
C4B C 0.65099(5) 0.40997(15) 0.89555(6) 0.0130(3) Uani 1 1 d . . .
H4B H 0.6714 0.3557 0.9370 0.016 Uiso 1 1 calc R . .
C5B C 0.60093(5) 0.32044(16) 0.87205(6) 0.0153(3) Uani 1 1 d . . .
H5B1 H 0.5811 0.3586 0.8279 0.018 Uiso 1 1 calc R . .
H5B2 H 0.5822 0.3481 0.9008 0.018 Uiso 1 1 calc R . .
C6B C 0.60716(5) 0.13352(16) 0.87106(6) 0.0145(3) Uani 1 1 d . . .
C7B C 0.73803(5) 0.15560(16) 0.91794(6) 0.0152(3) Uani 1 1 d . . .
H7B1 H 0.7682 0.2134 0.9170 0.018 Uiso 1 1 calc R . .
H7B2 H 0.7296 0.2011 0.9544 0.018 Uiso 1 1 calc R . .
C8B C 0.75049(5) -0.02164(18) 0.93109(7) 0.0203(3) Uani 1 1 d . . .
H8B H 0.7560 -0.0845 0.8980 0.024 Uiso 1 1 calc R . .
C9B C 0.75432(6) -0.0961(2) 0.98546(7) 0.0271(3) Uani 1 1 d . . .
H9B1 H 0.7490 -0.0367 1.0195 0.033 Uiso 1 1 calc R . .
H9B2 H 0.7624 -0.2092 0.9907 0.033 Uiso 1 1 calc R . .
C10B C 0.71215(5) 0.14262(16) 0.79755(6) 0.0155(3) Uani 1 1 d . . .
C11B C 0.67641(5) 0.07529(18) 0.73462(6) 0.0194(3) Uani 1 1 d . . .
H11D H 0.6812 -0.0431 0.7331 0.029 Uiso 1 1 calc R . .
H11E H 0.6828 0.1275 0.6983 0.029 Uiso 1 1 calc R . .
H11F H 0.6420 0.0978 0.7316 0.029 Uiso 1 1 calc R . .
C12B C 0.64825(5) 0.42021(16) 0.77643(6) 0.0167(3) Uani 1 1 d . B .
H12C H 0.6696 0.4006 0.7503 0.020 Uiso 1 1 calc R . .
H12D H 0.6207 0.3397 0.7623 0.020 Uiso 1 1 calc R . .
C13B C 0.62541(6) 0.59150(17) 0.75974(6) 0.0204(3) Uani 1 1 d . . .
H13C H 0.6092 0.6233 0.7909 0.024 Uiso 1 1 calc R A 1
H13D H 0.6521 0.6719 0.7630 0.024 Uiso 1 1 calc R A 1
C14B C 0.58692(14) 0.5930(4) 0.69121(15) 0.0184(6) Uani 0.50 1 d P B 1
H14B H 0.5574 0.5295 0.6824 0.022 Uiso 0.50 1 calc PR B 1
C15B C 0.59287(17) 0.6787(4) 0.64373(16) 0.0333(8) Uani 0.50 1 d P B 1
H15C H 0.6221 0.7431 0.6515 0.040 Uiso 0.50 1 calc PR B 1
H15D H 0.5680 0.6761 0.6018 0.040 Uiso 0.50 1 calc PR B 1
C14C C 0.61168(14) 0.6308(4) 0.68927(15) 0.0209(6) Uani 0.50 1 d P B 2
H14C H 0.6377 0.6395 0.6721 0.025 Uiso 0.50 1 calc PR B 2
C15C C 0.56641(15) 0.6535(5) 0.65080(18) 0.0356(8) Uani 0.50 1 d P B 2
H15E H 0.5397 0.6456 0.6667 0.043 Uiso 0.50 1 calc PR B 2
H15F H 0.5598 0.6782 0.6065 0.043 Uiso 0.50 1 calc PR B 2
C16B C 0.72715(5) 0.48820(17) 0.86759(6) 0.0173(3) Uani 1 1 d . . .
H16D H 0.7181 0.6024 0.8556 0.026 Uiso 1 1 calc R . .
H16E H 0.7491 0.4486 0.8452 0.026 Uiso 1 1 calc R . .
H16F H 0.7446 0.4807 0.9144 0.026 Uiso 1 1 calc R . .
C17B C 0.64302(5) 0.58833(16) 0.91345(6) 0.0172(3) Uani 1 1 d . . .
H17C H 0.6725 0.6551 0.9160 0.021 Uiso 1 1 calc R . .
H17D H 0.6135 0.6354 0.8794 0.021 Uiso 1 1 calc R . .
C18B C 0.63529(6) 0.59338(17) 0.97704(7) 0.0236(3) Uani 1 1 d . . .
H18B H 0.6621 0.5575 1.0141 0.028 Uiso 1 1 calc R . .
C19B C 0.59442(7) 0.6435(2) 0.98564(9) 0.0360(4) Uani 1 1 d . . .
H19C H 0.5668 0.6804 0.9498 0.043 Uiso 1 1 calc R . .
H19D H 0.5925 0.6429 1.0277 0.043 Uiso 1 1 calc R . .
C20B C 0.61652(5) 0.05683(17) 0.93865(6) 0.0180(3) Uani 1 1 d . . .
H20C H 0.6175 -0.0638 0.9350 0.022 Uiso 1 1 calc R . .
H20D H 0.6496 0.0929 0.9686 0.022 Uiso 1 1 calc R . .
C21B C 0.57772(5) 0.10168(18) 0.96698(7) 0.0212(3) Uani 1 1 d . . .
H21B H 0.5442 0.0761 0.9414 0.025 Uiso 1 1 calc R . .
C22B C 0.58461(6) 0.17284(19) 1.02346(7) 0.0249(3) Uani 1 1 d . . .
C23B C 0.54098(7) 0.2151(2) 1.04372(8) 0.0360(4) Uani 1 1 d . . .
H23D H 0.5101 0.1746 1.0112 0.054 Uiso 1 1 calc R . .
H23E H 0.5390 0.3341 1.0476 0.054 Uiso 1 1 calc R . .
H23F H 0.5455 0.1641 1.0856 0.054 Uiso 1 1 calc R . .
C24B C 0.63454(7) 0.2198(2) 1.07205(8) 0.0355(4) Uani 1 1 d . . .
H24D H 0.6607 0.1997 1.0537 0.053 Uiso 1 1 calc R . .
H24E H 0.6412 0.1541 1.1113 0.053 Uiso 1 1 calc R . .
H24F H 0.6343 0.3361 1.0827 0.053 Uiso 1 1 calc R . .
C25B C 0.56172(5) 0.05297(17) 0.82080(7) 0.0189(3) Uani 1 1 d . . .
C26B C 0.51367(6) 0.0503(2) 0.70879(8) 0.0376(4) Uani 1 1 d . . .
H26D H 0.4823 0.0629 0.7169 0.056 Uiso 1 1 calc R . .
H26E H 0.5200 -0.0661 0.7043 0.056 Uiso 1 1 calc R . .
H26F H 0.5112 0.1079 0.6689 0.056 Uiso 1 1 calc R . .

loop_
_atom_site_aniso_label
_atom_site_aniso_U_11
_atom_site_aniso_U_22
_atom_site_aniso_U_33
_atom_site_aniso_U_23
_atom_site_aniso_U_13
_atom_site_aniso_U_12
O1A 0.0189(5) 0.0122(5) 0.0185(5) -0.0048(4) 0.0052(4) 0.0007(4)
C1A 0.0118(6) 0.0118(6) 0.0139(6) 0.0010(5) 0.0056(5) -0.0004(5)
O2A 0.0247(5) 0.0240(6) 0.0232(5) 0.0057(4) 0.0094(4) 0.0137(4)
C2A 0.0123(6) 0.0104(6) 0.0116(6) -0.0007(5) 0.0028(5) 0.0000(5)
O3A 0.0151(5) 0.0173(5) 0.0232(5) 0.0029(4) 0.0097(4) 0.0029(4)
C3A 0.0127(6) 0.0090(6) 0.0121(6) -0.0009(5) 0.0033(5) 0.0013(5)
O4A 0.0177(5) 0.0239(5) 0.0157(5) 0.0022(4) 0.0001(4) 0.0000(4)
C4A 0.0141(6) 0.0089(6) 0.0119(6) -0.0002(5) 0.0043(5) 0.0005(5)
C5A 0.0127(6) 0.0124(6) 0.0117(6) -0.0004(5) 0.0026(5) -0.0007(5)
C6A 0.0121(6) 0.0102(6) 0.0142(6) 0.0014(5) 0.0038(5) 0.0012(5)
C7A 0.0124(6) 0.0130(7) 0.0163(6) -0.0017(5) 0.0043(5) -0.0001(5)
C8A 0.0151(7) 0.0171(7) 0.0318(8) -0.0078(6) 0.0086(6) -0.0014(5)
C9A 0.0237(8) 0.0161(8) 0.0606(11) 0.0016(7) 0.0197(8) -0.0006(6)
C10A 0.0182(7) 0.0094(6) 0.0140(6) -0.0017(5) 0.0032(5) -0.0025(5)
C11A 0.0245(7) 0.0213(7) 0.0117(6) -0.0024(5) 0.0060(5) -0.0013(6)
C12A 0.0152(6) 0.0103(6) 0.0128(6) -0.0008(5) 0.0037(5) -0.0004(5)
C13A 0.0197(7) 0.0115(6) 0.0156(6) 0.0009(5) 0.0048(5) -0.0003(5)
C14A 0.0294(8) 0.0199(7) 0.0205(7) 0.0067(6) 0.0104(6) -0.0012(6)
C15A 0.0288(8) 0.0341(9) 0.0266(8) 0.0044(7) 0.0149(7) -0.0051(7)
C16A 0.0148(6) 0.0106(6) 0.0161(6) -0.0006(5) 0.0039(5) 0.0024(5)
C17A 0.0159(6) 0.0136(7) 0.0130(6) -0.0030(5) 0.0044(5) 0.0001(5)
C18A 0.0238(7) 0.0181(7) 0.0162(6) -0.0029(5) 0.0096(6) -0.0022(6)
C19A 0.0312(9) 0.0416(10) 0.0157(7) 0.0012(6) 0.0068(6) -0.0050(7)
C20A 0.0175(7) 0.0125(7) 0.0168(6) 0.0015(5) 0.0052(5) 0.0005(5)
C21A 0.0159(6) 0.0141(7) 0.0192(6) 0.0038(5) 0.0041(5) 0.0021(5)
C22A 0.0223(7) 0.0231(8) 0.0188(7) 0.0037(6) 0.0057(6) 0.0011(6)
C23A 0.0339(9) 0.0391(10) 0.0185(7) 0.0034(7) 0.0054(7) 0.0037(7)
C24A 0.0279(9) 0.1011(18) 0.0270(9) 0.0111(10) 0.0148(8) 0.0066(10)
C25A 0.0146(6) 0.0127(7) 0.0141(6) -0.0029(5) 0.0025(5) 0.0007(5)
C26A 0.0197(7) 0.0245(8) 0.0297(8) -0.0010(6) 0.0146(6) 0.0022(6)
O1B 0.0205(5) 0.0114(5) 0.0231(5) -0.0027(4) 0.0076(4) -0.0002(4)
C1B 0.0132(6) 0.0126(7) 0.0112(6) 0.0002(5) 0.0013(5) 0.0002(5)
O2B 0.0289(6) 0.0287(6) 0.0388(6) -0.0116(5) 0.0170(5) -0.0162(5)
C2B 0.0111(6) 0.0125(6) 0.0124(6) -0.0002(5) 0.0032(5) 0.0000(5)
O3B 0.0197(5) 0.0270(6) 0.0233(5) -0.0023(4) -0.0035(4) -0.0074(4)
C3B 0.0138(6) 0.0103(6) 0.0128(6) -0.0003(5) 0.0032(5) -0.0010(5)
O4B 0.0175(5) 0.0350(6) 0.0234(5) -0.0039(4) 0.0105(4) -0.0025(4)
C4B 0.0136(6) 0.0104(6) 0.0142(6) -0.0003(5) 0.0037(5) -0.0006(5)
C5B 0.0129(6) 0.0111(6) 0.0213(6) -0.0011(5) 0.0053(5) 0.0009(5)
C6B 0.0114(6) 0.0115(6) 0.0202(6) -0.0010(5) 0.0052(5) -0.0017(5)
C7B 0.0125(6) 0.0174(7) 0.0136(6) -0.0001(5) 0.0022(5) 0.0015(5)
C8B 0.0170(7) 0.0204(7) 0.0201(7) -0.0024(6) 0.0022(6) 0.0054(6)
C9B 0.0273(8) 0.0226(8) 0.0254(8) 0.0044(6) 0.0015(6) 0.0046(6)
C10B 0.0173(7) 0.0127(7) 0.0171(6) 0.0020(5) 0.0070(5) 0.0028(5)
C11B 0.0217(7) 0.0206(7) 0.0160(6) -0.0028(5) 0.0066(6) 0.0021(6)
C12B 0.0206(7) 0.0135(7) 0.0131(6) -0.0004(5) 0.0025(5) -0.0001(5)
C13B 0.0296(8) 0.0146(7) 0.0152(6) 0.0013(5) 0.0057(6) 0.0027(6)
C14B 0.0141(15) 0.0184(16) 0.0208(16) 0.0031(12) 0.0035(13) 0.0004(13)
C15B 0.037(2) 0.036(2) 0.0195(17) 0.0080(15) -0.0003(16) -0.0101(17)
C14C 0.0265(18) 0.0156(16) 0.0204(17) 0.0018(12) 0.0079(15) 0.0016(14)
C15C 0.031(2) 0.043(2) 0.0284(19) 0.0124(16) 0.0053(18) -0.0018(18)
C16B 0.0181(7) 0.0159(7) 0.0179(6) -0.0010(5) 0.0062(5) -0.0048(5)
C17B 0.0195(7) 0.0116(7) 0.0204(7) -0.0015(5) 0.0068(6) -0.0002(5)
C18B 0.0337(8) 0.0141(7) 0.0238(7) -0.0021(6) 0.0112(6) 0.0027(6)
C19B 0.0507(11) 0.0242(9) 0.0457(10) -0.0015(7) 0.0326(9) 0.0038(8)
C20B 0.0205(7) 0.0130(7) 0.0222(7) 0.0017(5) 0.0096(6) 0.0004(5)
C21B 0.0203(7) 0.0197(7) 0.0258(7) 0.0021(6) 0.0106(6) -0.0005(6)
C22B 0.0332(9) 0.0212(8) 0.0238(7) 0.0049(6) 0.0142(7) 0.0036(6)
C23B 0.0476(11) 0.0373(10) 0.0327(9) 0.0030(7) 0.0258(8) 0.0095(8)
C24B 0.0438(10) 0.0382(10) 0.0220(8) -0.0012(7) 0.0087(7) -0.0034(8)
C25B 0.0135(6) 0.0156(7) 0.0282(7) -0.0061(6) 0.0082(6) -0.0025(5)
C26B 0.0240(8) 0.0466(11) 0.0298(9) -0.0116(8) -0.0058(7) -0.0103(8)

loop_
_atom_type_symbol
_atom_type_description
_atom_type_scat_dispersion_real
_atom_type_scat_dispersion_imag
_atom_type_scat_source
C C 0.0033 0.0016 'International Tables Vol C Tables 4.2.6.8 and 6.1.1.4'
H H 0.0000 0.0000 'International Tables Vol C Tables 4.2.6.8 and 6.1.1.4'
O O 0.0106 0.0060 'International Tables Vol C Tables 4.2.6.8 and 6.1.1.4'

loop_
_geom_angle_atom_site_label_1
_geom_angle_atom_site_label_2
_geom_angle_atom_site_label_3
_geom_angle
O1A C1A C2A 118.48(11)
O1A C1A C6A 117.90(11)
C2A C1A C6A 123.42(11)
C1A C2A C10A 107.24(10)
C1A C2A C7A 107.16(10)
C10A C2A C7A 106.95(10)
C1A C2A C3A 113.68(10)
C10A C2A C3A 111.69(10)
C7A C2A C3A 109.80(10)
C25A O3A C26A 115.92(10)
C16A C3A C12A 109.25(10)
C16A C3A C4A 110.40(10)
C12A C3A C4A 109.23(10)
C16A C3A C2A 110.09(10)
C12A C3A C2A 112.01(10)
C4A C3A C2A 105.82(10)
C5A C4A C17A 110.24(10)
C5A C4A C3A 111.02(10)
C17A C4A C3A 115.10(10)
C5A C4A H4A 106.7
C17A C4A H4A 106.7
C3A C4A H4A 106.7
C4A C5A C6A 112.39(10)
C4A C5A H5A1 109.1
C6A C5A H5A1 109.1
C4A C5A H5A2 109.1
C6A C5A H5A2 109.1
H5A1 C5A H5A2 107.9
C25A C6A C1A 105.45(10)
C25A C6A C5A 109.81(10)
C1A C6A C5A 114.13(10)
C25A C6A C20A 110.01(10)
C1A C6A C20A 105.22(10)
C5A C6A C20A 111.93(10)
C8A C7A C2A 117.22(11)
C8A C7A H7A1 108.0
C2A C7A H7A1 108.0
C8A C7A H7A2 108.0
C2A C7A H7A2 108.0
H7A1 C7A H7A2 107.2
C9A C8A C7A 123.84(14)
C9A C8A H8A 118.1
C7A C8A H8A 118.1
C8A C9A H9A1 120.0
C8A C9A H9A2 120.0
H9A1 C9A H9A2 120.0
O4A C10A C11A 119.81(11)
O4A C10A C2A 119.15(11)
C11A C10A C2A 121.04(11)
C10A C11A H11A 109.5
C10A C11A H11B 109.5
H11A C11A H11B 109.5
C10A C11A H11C 109.5
H11A C11A H11C 109.5
H11B C11A H11C 109.5
C13A C12A C3A 117.06(11)
C13A C12A H12A 108.0
C3A C12A H12A 108.0
C13A C12A H12B 108.0
C3A C12A H12B 108.0
H12A C12A H12B 107.3
C14A C13A C12A 114.62(11)
C14A C13A H13A 108.6
C12A C13A H13A 108.6
C14A C13A H13B 108.6
C12A C13A H13B 108.6
H13A C13A H13B 107.6
C15A C14A C13A 127.64(13)
C15A C14A H14A 116.2
C13A C14A H14A 116.2
C14A C15A H15A 120.0
C14A C15A H15B 120.0
H15A C15A H15B 120.0
C3A C16A H16A 109.5
C3A C16A H16B 109.5
H16A C16A H16B 109.5
C3A C16A H16C 109.5
H16A C16A H16C 109.5
H16B C16A H16C 109.5
C18A C17A C4A 111.72(11)
C18A C17A H17A 109.3
C4A C17A H17A 109.3
C18A C17A H17B 109.3
C4A C17A H17B 109.3
H17A C17A H17B 107.9
C19A C18A C17A 125.85(14)
C19A C18A H18A 117.1
C17A C18A H18A 117.1
C18A C19A H19A 120.0
C18A C19A H19B 120.0
H19A C19A H19B 120.0
C21A C20A C6A 114.21(11)
C21A C20A H20A 108.7
C6A C20A H20A 108.7
C21A C20A H20B 108.7
C6A C20A H20B 108.7
H20A C20A H20B 107.6
C22A C21A C20A 127.19(13)
C22A C21A H21A 116.4
C20A C21A H21A 116.4
C21A C22A C24A 124.73(13)
C21A C22A C23A 121.05(14)
C24A C22A C23A 114.22(13)
C22A C23A H23A 109.5
C22A C23A H23B 109.5
H23A C23A H23B 109.5
C22A C23A H23C 109.5
H23A C23A H23C 109.5
H23B C23A H23C 109.5
C22A C24A H24A 109.5
C22A C24A H24B 109.5
H24A C24A H24B 109.5
C22A C24A H24C 109.5
H24A C24A H24C 109.5
H24B C24A H24C 109.5
O2A C25A O3A 123.66(12)
O2A C25A C6A 126.76(12)
O3A C25A C6A 109.57(10)
O3A C26A H26A 109.5
O3A C26A H26B 109.5
H26A C26A H26B 109.5
O3A C26A H26C 109.5
H26A C26A H26C 109.5
H26B C26A H26C 109.5
O1B C1B C2B 118.39(11)
O1B C1B C6B 118.39(12)
C2B C1B C6B 123.07(11)
C1B C2B C10B 107.36(10)
C1B C2B C7B 106.94(10)
C10B C2B C7B 106.59(10)
C1B C2B C3B 113.96(10)
C10B C2B C3B 110.21(10)
C7B C2B C3B 111.42(10)
C25B O3B C26B 116.35(12)
C16B C3B C12B 108.47(10)
C16B C3B C4B 110.88(10)
C12B C3B C4B 113.78(11)
C16B C3B C2B 110.10(10)
C12B C3B C2B 108.03(10)
C4B C3B C2B 105.49(10)
C5B C4B C17B 109.47(11)
C5B C4B C3B 110.96(10)
C17B C4B C3B 117.64(10)
C5B C4B H4B 106.0
C17B C4B H4B 106.0
C3B C4B H4B 106.0
C4B C5B C6B 112.40(11)
C4B C5B H5B1 109.1
C6B C5B H5B1 109.1
C4B C5B H5B2 109.1
C6B C5B H5B2 109.1
H5B1 C5B H5B2 107.9
C25B C6B C1B 104.07(10)
C25B C6B C5B 111.36(11)
C1B C6B C5B 113.60(11)
C25B C6B C20B 109.84(11)
C1B C6B C20B 105.93(10)
C5B C6B C20B 111.64(11)
C8B C7B C2B 115.41(11)
C8B C7B H7B1 108.4
C2B C7B H7B1 108.4
C8B C7B H7B2 108.4
C2B C7B H7B2 108.4
H7B1 C7B H7B2 107.5
C9B C8B C7B 124.26(13)
C9B C8B H8B 117.9
C7B C8B H8B 117.9
C8B C9B H9B1 120.0
C8B C9B H9B2 120.0
H9B1 C9B H9B2 120.0
O4B C10B C11B 119.00(12)
O4B C10B C2B 119.44(12)
C11B C10B C2B 121.55(11)
C10B C11B H11D 109.5
C10B C11B H11E 109.5
H11D C11B H11E 109.5
C10B C11B H11F 109.5
H11D C11B H11F 109.5
H11E C11B H11F 109.5
C13B C12B C3B 117.98(11)
C13B C12B H12C 107.8
C3B C12B H12C 107.8
C13B C12B H12D 107.8
C3B C12B H12D 107.8
H12C C12B H12D 107.1
C14C C13B C14B 30.15(14)
C14C C13B C12B 112.28(15)
C14B C13B C12B 110.08(15)
C14C C13B H13C 130.5
C14B C13B H13C 109.6
C12B C13B H13C 109.6
C14C C13B H13D 81.3
C14B C13B H13D 109.6
C12B C13B H13D 109.6
H13C C13B H13D 108.2
C15B C14B C13B 122.8(3)
C15B C14B H14B 118.6
C13B C14B H14B 118.6
C14B C15B H15C 120.0
C14B C15B H15D 120.0
H15C C15B H15D 120.0
C15C C14C C13B 123.5(4)
C15C C14C H14C 118.3
C13B C14C H14C 118.3
C14C C15C H15E 120.0
C14C C15C H15F 120.0
H15E C15C H15F 120.0
C3B C16B H16D 109.5
C3B C16B H16E 109.5
H16D C16B H16E 109.5
C3B C16B H16F 109.5
H16D C16B H16F 109.5
H16E C16B H16F 109.5
C18B C17B C4B 110.42(11)
C18B C17B H17C 109.6
C4B C17B H17C 109.6
C18B C17B H17D 109.6
C4B C17B H17D 109.6
H17C C17B H17D 108.1
C19B C18B C17B 125.17(15)
C19B C18B H18B 117.4
C17B C18B H18B 117.4
C18B C19B H19C 120.0
C18B C19B H19D 120.0
H19C C19B H19D 120.0
C21B C20B C6B 113.53(11)
C21B C20B H20C 108.9
C6B C20B H20C 108.9
C21B C20B H20D 108.9
C6B C20B H20D 108.9
H20C C20B H20D 107.7
C22B C21B C20B 127.76(14)
C22B C21B H21B 116.1
C20B C21B H21B 116.1
C21B C22B C24B 124.95(14)
C21B C22B C23B 120.96(15)
C24B C22B C23B 114.08(14)
C22B C23B H23D 109.5
C22B C23B H23E 109.5
H23D C23B H23E 109.5
C22B C23B H23F 109.5
H23D C23B H23F 109.5
H23E C23B H23F 109.5
C22B C24B H24D 109.5
C22B C24B H24E 109.5
H24D C24B H24E 109.5
C22B C24B H24F 109.5
H24D C24B H24F 109.5
H24E C24B H24F 109.5
O2B C25B O3B 123.73(13)
O2B C25B C6B 126.69(13)
O3B C25B C6B 109.55(11)
O3B C26B H26D 109.5
O3B C26B H26E 109.5
H26D C26B H26E 109.5
O3B C26B H26F 109.5
H26D C26B H26F 109.5
H26E C26B H26F 109.5

loop_
_geom_bond_atom_site_label_1
_geom_bond_atom_site_label_2
_geom_bond_distance
O1A C1A 1.2150(15)
C1A C2A 1.5290(18)
C1A C6A 1.5360(17)
O2A C25A 1.1991(16)
C2A C10A 1.5551(17)
C2A C7A 1.5642(18)
C2A C3A 1.5907(17)
O3A C25A 1.3446(16)
O3A C26A 1.4407(16)
C3A C16A 1.5357(17)
C3A C12A 1.5559(18)
C3A C4A 1.5609(17)
O4A C10A 1.2190(16)
C4A C5A 1.5244(17)
C4A C17A 1.5463(17)
C4A H4A 1.0000
C5A C6A 1.5428(17)
C5A H5A1 0.9900
C5A H5A2 0.9900
C6A C25A 1.5274(18)
C6A C20A 1.5545(18)
C7A C8A 1.4948(19)
C7A H7A1 0.9900
C7A H7A2 0.9900
C8A C9A 1.319(2)
C8A H8A 0.9500
C9A H9A1 0.9500
C9A H9A2 0.9500
C10A C11A 1.5094(19)
C11A H11A 0.9800
C11A H11B 0.9800
C11A H11C 0.9800
C12A C13A 1.5300(17)
C12A H12A 0.9900
C12A H12B 0.9900
C13A C14A 1.4966(19)
C13A H13A 0.9900
C13A H13B 0.9900
C14A C15A 1.316(2)
C14A H14A 0.9500
C15A H15A 0.9500
C15A H15B 0.9500
C16A H16A 0.9800
C16A H16B 0.9800
C16A H16C 0.9800
C17A C18A 1.4968(18)
C17A H17A 0.9900
C17A H17B 0.9900
C18A C19A 1.311(2)
C18A H18A 0.9500
C19A H19A 0.9500
C19A H19B 0.9500
C20A C21A 1.4969(18)
C20A H20A 0.9900
C20A H20B 0.9900
C21A C22A 1.3312(19)
C21A H21A 0.9500
C22A C24A 1.494(2)
C22A C23A 1.504(2)
C23A H23A 0.9800
C23A H23B 0.9800
C23A H23C 0.9800
C24A H24A 0.9800
C24A H24B 0.9800
C24A H24C 0.9800
C26A H26A 0.9800
C26A H26B 0.9800
C26A H26C 0.9800
O1B C1B 1.2131(16)
C1B C2B 1.5289(18)
C1B C6B 1.5331(18)
O2B C25B 1.1974(17)
C2B C10B 1.5561(17)
C2B C7B 1.5602(17)
C2B C3B 1.5981(18)
O3B C25B 1.3453(18)
O3B C26B 1.4441(17)
C3B C16B 1.5330(18)
C3B C12B 1.5517(17)
C3B C4B 1.5581(17)
O4B C10B 1.2110(16)
C4B C5B 1.5275(18)
C4B C17B 1.5479(18)
C4B H4B 1.0000
C5B C6B 1.5391(18)
C5B H5B1 0.9900
C5B H5B2 0.9900
C6B C25B 1.5303(18)
C6B C20B 1.5526(18)
C7B C8B 1.4956(19)
C7B H7B1 0.9900
C7B H7B2 0.9900
C8B C9B 1.316(2)
C8B H8B 0.9500
C9B H9B1 0.9500
C9B H9B2 0.9500
C10B C11B 1.5104(18)
C11B H11D 0.9800
C11B H11E 0.9800
C11B H11F 0.9800
C12B C13B 1.5340(19)
C12B H12C 0.9900
C12B H12D 0.9900
C13B C14C 1.500(3)
C13B C14B 1.527(3)
C13B H13C 0.9900
C13B H13D 0.9900
C14B C15B 1.321(5)
C14B H14B 0.9500
C15B H15C 0.9500
C15B H15D 0.9500
C14C C15C 1.289(5)
C14C H14C 0.9500
C15C H15E 0.9500
C15C H15F 0.9500
C16B H16D 0.9800
C16B H16E 0.9800
C16B H16F 0.9800
C17B C18B 1.4964(19)
C17B H17C 0.9900
C17B H17D 0.9900
C18B C19B 1.314(2)
C18B H18B 0.9500
C19B H19C 0.9500
C19B H19D 0.9500
C20B C21B 1.4982(19)
C20B H20C 0.9900
C20B H20D 0.9900
C21B C22B 1.326(2)
C21B H21B 0.9500
C22B C24B 1.504(2)
C22B C23B 1.506(2)
C23B H23D 0.9800
C23B H23E 0.9800
C23B H23F 0.9800
C24B H24D 0.9800
C24B H24E 0.9800
C24B H24F 0.9800
C26B H26D 0.9800
C26B H26E 0.9800
C26B H26F 0.9800

loop_
_geom_torsion_atom_site_label_1
_geom_torsion_atom_site_label_2
_geom_torsion_atom_site_label_3
_geom_torsion_atom_site_label_4
_geom_torsion
O1A C1A C2A C10A -38.50(15)
C6A C1A C2A C10A 146.63(11)
O1A C1A C2A C7A 76.03(14)
C6A C1A C2A C7A -98.83(13)
O1A C1A C2A C3A -162.47(11)
C6A C1A C2A C3A 22.67(16)
C1A C2A C3A C16A -165.42(10)
C10A C2A C3A C16A 73.06(13)
C7A C2A C3A C16A -45.40(13)
C1A C2A C3A C12A 72.81(13)
C10A C2A C3A C12A -48.71(13)
C7A C2A C3A C12A -167.17(10)
C1A C2A C3A C4A -46.12(13)
C10A C2A C3A C4A -167.64(10)
C7A C2A C3A C4A 73.90(12)
C16A C3A C4A C5A -172.93(10)
C12A C3A C4A C5A -52.77(13)
C2A C3A C4A C5A 67.98(12)
C16A C3A C4A C17A -46.82(14)
C12A C3A C4A C17A 73.33(13)
C2A C3A C4A C17A -165.91(10)
C17A C4A C5A C6A 168.34(10)
C3A C4A C5A C6A -62.90(13)
O1A C1A C6A C25A 49.62(15)
C2A C1A C6A C25A -135.49(12)
O1A C1A C6A C5A 170.22(11)
C2A C1A C6A C5A -14.89(16)
O1A C1A C6A C20A -66.69(14)
C2A C1A C6A C20A 108.21(13)
C4A C5A C6A C25A 151.43(10)
C4A C5A C6A C1A 33.30(14)
C4A C5A C6A C20A -86.07(12)
C1A C2A C7A C8A -47.87(14)
C10A C2A C7A C8A 66.86(14)
C3A C2A C7A C8A -171.79(11)
C2A C7A C8A C9A 129.18(15)
C1A C2A C10A O4A 144.60(12)
C7A C2A C10A O4A 29.93(15)
C3A C2A C10A O4A -90.22(14)
C1A C2A C10A C11A -34.89(15)
C7A C2A C10A C11A -149.56(12)
C3A C2A C10A C11A 90.29(14)
C16A C3A C12A C13A -37.52(14)
C4A C3A C12A C13A -158.37(11)
C2A C3A C12A C13A 84.73(13)
C3A C12A C13A C14A -173.20(11)
C12A C13A C14A C15A -0.6(2)
C5A C4A C17A C18A -68.09(14)
C3A C4A C17A C18A 165.41(11)
C4A C17A C18A C19A 124.00(16)
C25A C6A C20A C21A 72.52(14)
C1A C6A C20A C21A -174.35(11)
C5A C6A C20A C21A -49.86(15)
C6A C20A C21A C22A 128.87(15)
C20A C21A C22A C24A 0.0(3)
C20A C21A C22A C23A 179.30(14)
C26A O3A C25A O2A -0.42(19)
C26A O3A C25A C6A 178.85(11)
C1A C6A C25A O2A -127.71(14)
C5A C6A C25A O2A 108.90(15)
C20A C6A C25A O2A -14.72(18)
C1A C6A C25A O3A 53.05(13)
C5A C6A C25A O3A -70.34(13)
C20A C6A C25A O3A 166.04(10)
O1B C1B C2B C10B 37.16(15)
C6B C1B C2B C10B -147.42(11)
O1B C1B C2B C7B -76.91(14)
C6B C1B C2B C7B 98.51(13)
O1B C1B C2B C3B 159.51(11)
C6B C1B C2B C3B -25.07(16)
C1B C2B C3B C16B 165.95(10)
C10B C2B C3B C16B -73.28(12)
C7B C2B C3B C16B 44.83(13)
C1B C2B C3B C12B -75.75(13)
C10B C2B C3B C12B 45.01(13)
C7B C2B C3B C12B 163.13(10)
C1B C2B C3B C4B 46.26(13)
C10B C2B C3B C4B 167.03(10)
C7B C2B C3B C4B -74.85(12)
C16B C3B C4B C5B 173.66(11)
C12B C3B C4B C5B 51.07(14)
C2B C3B C4B C5B -67.17(12)
C16B C3B C4B C17B 46.54(15)
C12B C3B C4B C17B -76.05(14)
C2B C3B C4B C17B 165.71(10)
C17B C4B C5B C6B -164.38(11)
C3B C4B C5B C6B 64.15(14)
O1B C1B C6B C25B -44.63(15)
C2B C1B C6B C25B 139.95(12)
O1B C1B C6B C5B -165.92(11)
C2B C1B C6B C5B 18.66(17)
O1B C1B C6B C20B 71.18(14)
C2B C1B C6B C20B -104.24(13)
C4B C5B C6B C25B -153.41(11)
C4B C5B C6B C1B -36.29(15)
C4B C5B C6B C20B 83.41(13)
C1B C2B C7B C8B 48.38(14)
C10B C2B C7B C8B -66.21(14)
C3B C2B C7B C8B 173.51(11)
C2B C7B C8B C9B -128.27(15)
C1B C2B C10B O4B -148.17(12)
C7B C2B C10B O4B -33.87(16)
C3B C2B C10B O4B 87.18(14)
C1B C2B C10B C11B 32.55(16)
C7B C2B C10B C11B 146.85(12)
C3B C2B C10B C11B -92.10(14)
C16B C3B C12B C13B -66.63(15)
C4B C3B C12B C13B 57.27(16)
C2B C3B C12B C13B 174.04(11)
C3B C12B C13B C14C 160.2(2)
C3B C12B C13B C14B -167.48(18)
C14C C13B C14B C15B -14.4(3)
C12B C13B C14B C15B -114.4(3)
C14B C13B C14C C15C 23.0(3)
C12B C13B C14C C15C 114.9(3)
C5B C4B C17B C18B 75.99(14)
C3B C4B C17B C18B -156.18(11)
C4B C17B C18B C19B -117.00(17)
C25B C6B C20B C21B -70.16(15)
C1B C6B C20B C21B 178.02(11)
C5B C6B C20B C21B 53.88(15)
C6B C20B C21B C22B -123.55(16)
C20B C21B C22B C24B -1.6(3)
C20B C21B C22B C23B 177.80(14)
C26B O3B C25B O2B -0.6(2)
C26B O3B C25B C6B 177.53(12)
C1B C6B C25B O2B 111.88(15)
C5B C6B C25B O2B -125.35(15)
C20B C6B C25B O2B -1.14(19)
C1B C6B C25B O3B -66.18(13)
C5B C6B C25B O3B 56.59(14)
C20B C6B C25B O3B -179.21(11)
